data_1556778
loop_
_publ_author_name
'Garai, Mousumi'
'Biradha, Kumar'

_publ_section_title
;
 Exploration and exploitation of homologous series of
 bis(acrylamido)alkanes containing pyridyl and phenyl groups: \b-sheet
 versus two-dimensional layers in solid-state photochemical
 [2&#x2005;+&#x2005;2] reactions.
;
_journal_issue 'Pt 5'
_journal_name_full IUCrJ
_journal_page_first 523
_journal_page_last 533
_journal_paper_doi 10.1107/S2052252515009987
_journal_volume 2
_journal_year 2015
_chemical_formula_moiety 'C18 H18 N4 O2'
_chemical_formula_sum 'C18 H18 N4 O2'
_chemical_formula_weight 322.36
_space_group_IT_number 15
_space_group_name_Hall '-C 2yc'
_space_group_name_H-M_alt 'C 1 2/c 1'
_symmetry_cell_setting monoclinic
_symmetry_space_group_name_H-M 'C 1 2/c 1'
_atom_sites_solution_hydrogens geom
_atom_sites_solution_primary direct
_atom_sites_solution_secondary difmap
_audit_creation_method SHELXL-97
_cell_angle_alpha 90.00
_cell_angle_beta 100.401(4)
_cell_angle_gamma 90.00
_cell_formula_units_Z 8
_cell_length_a 34.566(5)
_cell_length_b 9.3338(13)
_cell_length_c 10.4191(15)
_cell_measurement_reflns_used 2951
_cell_measurement_temperature 293(2)
_cell_measurement_theta_max 25.49
_cell_measurement_theta_min 2.26
_cell_volume 3306.3(8)
_computing_structure_refinement 'SHELXL-97 (Sheldrick, 1997)'
_computing_structure_solution 'SHELXS-97 (Sheldrick, 1990)'
_diffrn_ambient_temperature 293(2)
_diffrn_measured_fraction_theta_full 0.960
_diffrn_measured_fraction_theta_max 0.960
_diffrn_measurement_device_type 'Bruker CCD APEX-2'
_diffrn_measurement_method ?hemisphere
_diffrn_radiation_monochromator graphite
_diffrn_radiation_source 'fine-focus sealed tube'
_diffrn_radiation_type MoK\a
_diffrn_radiation_wavelength 0.71073
_diffrn_reflns_av_R_equivalents 0.0311
_diffrn_reflns_av_sigmaI/netI 0.0197
_diffrn_reflns_limit_h_max 41
_diffrn_reflns_limit_h_min -41
_diffrn_reflns_limit_k_max 11
_diffrn_reflns_limit_k_min -11
_diffrn_reflns_limit_l_max 12
_diffrn_reflns_limit_l_min -12
_diffrn_reflns_number 18928
_diffrn_reflns_theta_full 25.49
_diffrn_reflns_theta_max 25.49
_diffrn_reflns_theta_min 2.26
_exptl_absorpt_coefficient_mu 0.088
_exptl_absorpt_correction_T_max 0.986
_exptl_absorpt_correction_T_min 0.981
_exptl_absorpt_correction_type empirical
_exptl_absorpt_process_details sadabs
_exptl_crystal_colour white
_exptl_crystal_density_diffrn 1.295
_exptl_crystal_density_method 'not measured'
_exptl_crystal_description block
_exptl_crystal_F_000 1360
_exptl_crystal_size_max 0.28
_exptl_crystal_size_mid 0.18
_exptl_crystal_size_min 0.16
_refine_diff_density_max 0.610
_refine_diff_density_min -0.362
_refine_diff_density_rms 0.047
_refine_ls_extinction_method none
_refine_ls_goodness_of_fit_ref 1.367
_refine_ls_hydrogen_treatment mixed
_refine_ls_matrix_type full
_refine_ls_number_parameters 217
_refine_ls_number_reflns 2951
_refine_ls_number_restraints 1
_refine_ls_restrained_S_all 1.385
_refine_ls_R_factor_all 0.0797
_refine_ls_R_factor_gt 0.0585
_refine_ls_shift/su_max 0.001
_refine_ls_shift/su_mean 0.000
_refine_ls_structure_factor_coef Fsqd
_refine_ls_weighting_details 'calc w=1/[\s^2^(Fo^2^)+(0.1000P)^2^+0.0000P] where P=(Fo^2^+2Fc^2^)/3'
_refine_ls_weighting_scheme calc
_refine_ls_wR_factor_gt 0.1745
_refine_ls_wR_factor_ref 0.1886
_reflns_number_gt 2171
_reflns_number_total 2951
_reflns_threshold_expression >2sigma(I)
_cod_data_source_file yc5005.cif
_cod_data_source_block 3b
_cod_depositor_comments
;
The following automatic conversions were performed:

data item '_symmetry_cell_setting' value 'Monoclinic' was changed to
'monoclinic' in accordance with the
/home/saulius/struct/COD-crude-data/automatic-downloads/DataCite-retrospective/IUCr/depositions/lib/dictionaries/cif_core.dic
dictionary named 'cif_core.dic' version 2.4.2 last updated on
2011-04-26.

Automatic conversion script
Id: cif_fix_values 7556 2019-12-06 15:28:31Z antanas 
;
_cod_original_sg_symbol_H-M C2/c
_cod_database_code 1556778
_publcif_datablock.id {0390fdc8-1e8c-477f-9296-f1b8de4fe069}

loop_
_symmetry_equiv_pos_as_xyz
'x, y, z'
'-x, y, -z+1/2'
'x+1/2, y+1/2, z'
'-x+1/2, y+1/2, -z+1/2'
'-x, -y, -z'
'x, -y, z-1/2'
'-x+1/2, -y+1/2, -z'
'x+1/2, -y+1/2, z-1/2'

loop_
_atom_site_label
_atom_site_type_symbol
_atom_site_fract_x
_atom_site_fract_y
_atom_site_fract_z
_atom_site_U_iso_or_equiv
_atom_site_adp_type
_atom_site_occupancy
_atom_site_symmetry_multiplicity
_atom_site_calc_flag
_atom_site_refinement_flags
N11A N 0.31441(6) -0.0114(2) 1.0199(2) 0.0647(6) Uani 1 1 d .
O11A O 0.44538(4) -0.19593(16) 0.69020(16) 0.0613(5) Uani 1 1 d .
C18A C 0.44102(6) -0.0652(2) 0.67487(19) 0.0451(5) Uani 1 1 d .
C11A C 0.36627(6) 0.0228(2) 0.89571(19) 0.0434(5) Uani 1 1 d .
C12A C 0.33994(7) -0.0604(2) 0.9495(2) 0.0550(6) Uani 1 1 d .
H12A H 0.3402 -0.1587 0.9349 0.066 Uiso 1 1 calc R
C13A C 0.31418(7) 0.1301(3) 1.0385(2) 0.0649(7) Uani 1 1 d .
H13A H 0.2963 0.1678 1.0863 0.078 Uiso 1 1 calc R
C14A C 0.33891(7) 0.2226(3) 0.9907(2) 0.0626(6) Uani 1 1 d .
H14A H 0.3376 0.3206 1.0057 0.075 Uiso 1 1 calc R
C15A C 0.36557(7) 0.1689(2) 0.9207(2) 0.0548(6) Uani 1 1 d .
H15A H 0.3831 0.2300 0.8901 0.066 Uiso 1 1 calc R
C16A C 0.39322(6) -0.0453(2) 0.82159(19) 0.0472(5) Uani 1 1 d .
H16A H 0.3959 -0.1441 0.8303 0.057 Uiso 1 1 calc R
C17A C 0.41437(6) 0.0175(2) 0.74317(19) 0.0459(5) Uani 1 1 d .
H17A H 0.4124 0.1161 0.7308 0.055 Uiso 1 1 calc R
N21A N 0.46086(5) 0.01019(19) 0.59961(17) 0.0486(5) Uani 1 1 d .
H21A H 0.4576 0.1015 0.5944 0.058 Uiso 1 1 calc R
C21A C 0.48780(6) -0.0566(2) 0.5263(2) 0.0479(5) Uani 1 1 d .
H21B H 0.4731 -0.1112 0.4544 0.057 Uiso 1 1 calc .
H21C H 0.5050 -0.1220 0.5822 0.057 Uiso 1 1 calc .
O11B O 0.43663(6) 0.30857(18) 0.5644(3) 0.1003(8) Uani 1 1 d .
N11B N 0.30135(7) 0.6023(2) 0.8397(2) 0.0778(7) Uani 1 1 d .
C11B C 0.33301(6) 0.4462(2) 0.7052(2) 0.0485(5) Uani 1 1 d .
C12B C 0.33255(7) 0.5606(2) 0.7899(2) 0.0600(6) Uani 1 1 d .
H12B H 0.3557 0.6122 0.8140 0.072 Uiso 1 1 calc R
C13B C 0.26835(9) 0.5246(3) 0.8044(3) 0.0779(8) Uani 1 1 d .
H13B H 0.2461 0.5511 0.8373 0.093 Uiso 1 1 calc R
C14B C 0.26574(7) 0.4097(3) 0.7236(3) 0.0703(7) Uani 1 1 d .
H14B H 0.2423 0.3588 0.7030 0.084 Uiso 1 1 calc R
C15B C 0.29828(7) 0.3690(3) 0.6722(2) 0.0600(6) Uani 1 1 d .
H15B H 0.2969 0.2909 0.6162 0.072 Uiso 1 1 calc R
C16B C 0.36815(7) 0.4066(2) 0.6540(2) 0.0533(6) Uani 1 1 d .
H16B H 0.3680 0.3164 0.6160 0.064 Uiso 1 1 calc R
C17B C 0.40034(7) 0.4853(2) 0.6556(2) 0.0565(6) Uani 1 1 d .
H17B H 0.4014 0.5765 0.6922 0.068 Uiso 1 1 calc R
C18B C 0.43419(8) 0.4332(2) 0.6018(3) 0.0711(8) Uani 1 1 d .
N21B N 0.46228(9) 0.5326(2) 0.5998(3) 0.1142(13) Uani 1 1 d U
H21D H 0.4572 0.6200 0.6168 0.137 Uiso 1 1 calc R
C21B C 0.50362(11) 0.4970(4) 0.5684(3) 0.0928(10) Uani 1 1 d U
H21E H 0.5231 0.5674 0.6058 0.111 Uiso 1 1 calc .
H21F H 0.5124 0.4024 0.5996 0.111 Uiso 1 1 calc .

loop_
_atom_site_aniso_label
_atom_site_aniso_U_11
_atom_site_aniso_U_22
_atom_site_aniso_U_33
_atom_site_aniso_U_23
_atom_site_aniso_U_13
_atom_site_aniso_U_12
N11A 0.0653(13) 0.0662(13) 0.0707(13) -0.0077(9) 0.0334(11) -0.0114(10)
O11A 0.0662(10) 0.0444(9) 0.0815(11) 0.0022(7) 0.0352(8) 0.0039(7)
C18A 0.0437(11) 0.0449(12) 0.0483(11) -0.0042(8) 0.0126(9) -0.0013(9)
C11A 0.0444(11) 0.0460(11) 0.0424(10) 0.0012(8) 0.0144(9) -0.0023(8)
C12A 0.0596(13) 0.0455(13) 0.0653(14) -0.0020(10) 0.0259(11) -0.0089(10)
C13A 0.0634(14) 0.0697(17) 0.0687(14) -0.0101(12) 0.0313(12) 0.0010(12)
C14A 0.0810(16) 0.0478(13) 0.0654(14) -0.0071(10) 0.0304(12) 0.0025(11)
C15A 0.0690(14) 0.0466(12) 0.0547(12) -0.0007(9) 0.0269(11) -0.0069(10)
C16A 0.0481(11) 0.0421(11) 0.0533(12) -0.0025(8) 0.0144(10) -0.0004(9)
C17A 0.0485(12) 0.0415(11) 0.0510(12) -0.0038(8) 0.0178(10) -0.0008(8)
N21A 0.0489(10) 0.0439(10) 0.0578(10) -0.0008(7) 0.0228(9) 0.0028(7)
C21A 0.0446(11) 0.0468(12) 0.0556(12) -0.0012(9) 0.0181(10) 0.0022(9)
O11B 0.1115(15) 0.0418(10) 0.175(2) -0.0059(10) 0.1007(16) 0.0043(9)
N11B 0.0761(14) 0.0602(13) 0.1127(17) -0.0232(12) 0.0588(13) -0.0122(11)
C11B 0.0539(13) 0.0417(11) 0.0543(12) 0.0027(9) 0.0219(10) -0.0010(9)
C12B 0.0570(13) 0.0536(13) 0.0789(15) -0.0114(11) 0.0378(12) -0.0106(10)
C13B 0.0631(16) 0.0620(16) 0.120(2) 0.0012(15) 0.0459(16) 0.0040(12)
C14B 0.0487(13) 0.0723(17) 0.0942(19) 0.0007(14) 0.0242(12) -0.0075(11)
C15B 0.0584(13) 0.0564(14) 0.0690(14) -0.0061(11) 0.0221(11) -0.0092(10)
C16B 0.0631(13) 0.0402(11) 0.0643(13) -0.0010(9) 0.0321(11) 0.0018(10)
C17B 0.0632(15) 0.0397(11) 0.0742(15) -0.0006(10) 0.0334(12) 0.0033(10)
C18B 0.0785(17) 0.0392(13) 0.113(2) 0.0028(12) 0.0629(16) 0.0072(11)
N21B 0.134(2) 0.0412(12) 0.204(3) -0.0050(15) 0.127(3) -0.0017(13)
C21B 0.0856(19) 0.0746(18) 0.122(3) 0.0052(19) 0.029(2) 0.0015(15)

loop_
_atom_type_symbol
_atom_type_description
_atom_type_scat_dispersion_real
_atom_type_scat_dispersion_imag
_atom_type_scat_source
C C 0.0033 0.0016 'International Tables Vol C Tables 4.2.6.8 and 6.1.1.4'
H H 0.0000 0.0000 'International Tables Vol C Tables 4.2.6.8 and 6.1.1.4'
N N 0.0061 0.0033 'International Tables Vol C Tables 4.2.6.8 and 6.1.1.4'
O O 0.0106 0.0060 'International Tables Vol C Tables 4.2.6.8 and 6.1.1.4'

loop_
_geom_angle_atom_site_label_1
_geom_angle_atom_site_label_2
_geom_angle_atom_site_label_3
_geom_angle
_geom_angle_site_symmetry_1
_geom_angle_site_symmetry_3
C13A N11A C12A 116.32(19) . .
O11A C18A N21A 122.24(18) . .
O11A C18A C17A 121.68(18) . .
N21A C18A C17A 116.04(18) . .
C12A C11A C15A 116.01(19) . .
C12A C11A C16A 119.82(18) . .
C15A C11A C16A 124.15(18) . .
N11A C12A C11A 125.4(2) . .
N11A C13A C14A 123.4(2) . .
C13A C14A C15A 119.1(2) . .
C14A C15A C11A 119.7(2) . .
C17A C16A C11A 127.51(19) . .
C16A C17A C18A 121.71(19) . .
C18A N21A C21A 122.14(17) . .
N21A C21A C21A 110.1(2) . 5_656
C12B N11B C13B 116.2(2) . .
C12B C11B C15B 116.6(2) . .
C12B C11B C16B 122.2(2) . .
C15B C11B C16B 121.2(2) . .
N11B C12B C11B 125.0(2) . .
N11B C13B C14B 123.6(2) . .
C15B C14B C13B 119.3(2) . .
C14B C15B C11B 119.3(2) . .
C17B C16B C11B 127.2(2) . .
C16B C17B C18B 122.3(2) . .
O11B C18B N21B 123.6(2) . .
O11B C18B C17B 122.5(2) . .
N21B C18B C17B 113.8(2) . .
C18B N21B C21B 123.2(2) . .
C21B C21B N21B 101.7(4) 5_666 .

loop_
_geom_bond_atom_site_label_1
_geom_bond_atom_site_label_2
_geom_bond_distance
_geom_bond_site_symmetry_2
N11A C13A 1.335(3) .
N11A C12A 1.327(3) .
O11A C18A 1.236(2) .
C18A N21A 1.332(2) .
C18A C17A 1.479(3) .
C11A C12A 1.389(3) .
C11A C15A 1.389(3) .
C11A C16A 1.459(3) .
C13A C14A 1.370(3) .
C14A C15A 1.369(3) .
C16A C17A 1.327(3) .
N21A C21A 1.448(2) .
C21A C21A 1.514(4) 5_656
O11B C18B 1.235(3) .
N11B C12B 1.336(3) .
N11B C13B 1.346(4) .
C11B C12B 1.388(3) .
C11B C15B 1.389(3) .
C11B C16B 1.460(3) .
C13B C14B 1.357(4) .
C14B C15B 1.383(3) .
C16B C17B 1.331(3) .
C17B C18B 1.469(3) .
C18B N21B 1.346(3) .
N21B C21B 1.559(4) .
C21B C21B 1.402(7) 5_666
